data_7250566
loop_
_publ_author_name
'Dewan, Sayari'
'Sonker, Himanshu'
'Chaudhary, Kajal'
'Singh, Ritika Gautam'

_publ_section_title
;
 Rational Design of Gold(I)-NHC Complexes as Anticancer Agents: Induction
 of Necroptosis and Paraptosis in Lung Adenocarcinoma
;
_journal_name_full 'RSC Medicinal Chemistry'
_journal_paper_doi 10.1039/D5MD00290G
_journal_year 2025
_chemical_formula_moiety 'C47 H40 Au Cl N2'
_chemical_formula_sum 'C47 H40 Au Cl N2'
_chemical_formula_weight 865.22
_space_group_crystal_system orthorhombic
_space_group_IT_number 61
_space_group_name_Hall '-P 2ac 2ab'
_space_group_name_H-M_alt 'P b c a'
_atom_sites_solution_hydrogens geom
_atom_sites_solution_primary dual
_audit_creation_date 2025-02-08
_audit_creation_method
;
Olex2 1.5
(compiled 2023.08.17 svn.r577a77a9 for OlexSys, GUI svn.r6817)
;
_audit_update_record
;
2025-03-19 deposited with the CCDC.	2025-06-17 downloaded from the CCDC.
;
_cell_angle_alpha 90
_cell_angle_beta 90
_cell_angle_gamma 90
_cell_formula_units_Z 8
_cell_length_a 18.8209(5)
_cell_length_b 18.3643(5)
_cell_length_c 21.8306(5)
_cell_measurement_reflns_used 9061
_cell_measurement_temperature 100(2)
_cell_measurement_theta_max 28.28
_cell_measurement_theta_min 2.61
_cell_volume 7545.4(3)
_computing_cell_refinement 'SAINT V8.38A (Bruker, 2018)'
_computing_data_reduction 'SAINT V8.38A (Bruker, 2018)'
_computing_molecular_graphics 'Olex2 1.5 (Dolomanov et al., 2009)'
_computing_publication_material 'Olex2 1.5 (Dolomanov et al., 2009)'
_computing_structure_refinement 'SHELXL 2016/4 (Sheldrick, 2015)'
_computing_structure_solution 'SHELXT 2018/2 (Sheldrick, 2018)'
_diffrn_ambient_temperature 100(2)
_diffrn_measured_fraction_theta_full 0.999
_diffrn_measured_fraction_theta_max 0.996
_diffrn_measurement_device_type 'Bruker APEX-II CCD'
_diffrn_measurement_method '\f and \w scans'
_diffrn_radiation_type MoK\a
_diffrn_radiation_wavelength 0.71073
_diffrn_reflns_av_R_equivalents 0.0638
_diffrn_reflns_av_unetI/netI 0.0269
_diffrn_reflns_Laue_measured_fraction_full 0.999
_diffrn_reflns_Laue_measured_fraction_max 0.996
_diffrn_reflns_limit_h_max 25
_diffrn_reflns_limit_h_min -25
_diffrn_reflns_limit_k_max 24
_diffrn_reflns_limit_k_min -24
_diffrn_reflns_limit_l_max 29
_diffrn_reflns_limit_l_min -29
_diffrn_reflns_number 118220
_diffrn_reflns_point_group_measured_fraction_full 0.999
_diffrn_reflns_point_group_measured_fraction_max 0.996
_diffrn_reflns_theta_full 25.242
_diffrn_reflns_theta_max 28.356
_diffrn_reflns_theta_min 2.639
_diffrn_source_current 1.0
_diffrn_source_power 0.05
_diffrn_source_voltage 50.0
_diffrn_standards_number 0
_exptl_absorpt_coefficient_mu 4.006
_exptl_absorpt_correction_T_max 0.7457
_exptl_absorpt_correction_T_min 0.5651
_exptl_absorpt_correction_type none
_exptl_absorpt_process_details
;
SADABS-2016/2 (Bruker,2016/2) was used for absorption correction.
wR2(int) was 0.1234 before and 0.0650 after correction.
The Ratio of minimum to maximum transmission is 0.7578.
The \l/2 correction factor is Not present.
;
_exptl_crystal_colour 'clear whiteish white'
_exptl_crystal_colour_lustre clear
_exptl_crystal_colour_modifier whiteish
_exptl_crystal_colour_primary white
_exptl_crystal_density_diffrn 1.523
_exptl_crystal_description block
_exptl_crystal_F_000 3456
_exptl_crystal_size_max 0.14
_exptl_crystal_size_mid 0.12
_exptl_crystal_size_min 0.1
_refine_diff_density_max 1.552
_refine_diff_density_min -0.822
_refine_diff_density_rms 0.105
_refine_ls_extinction_method none
_refine_ls_goodness_of_fit_ref 1.081
_refine_ls_hydrogen_treatment constr
_refine_ls_matrix_type full
_refine_ls_number_parameters 463
_refine_ls_number_reflns 9388
_refine_ls_number_restraints 0
_refine_ls_restrained_S_all 1.081
_refine_ls_R_factor_all 0.0424
_refine_ls_R_factor_gt 0.0245
_refine_ls_shift/su_max 0.002
_refine_ls_shift/su_mean 0.000
_refine_ls_structure_factor_coef Fsqd
_refine_ls_weighting_details 'w=1/[\s^2^(Fo^2^)+(0.0083P)^2^+16.4924P] where P=(Fo^2^+2Fc^2^)/3'
_refine_ls_weighting_scheme calc
_refine_ls_wR_factor_gt 0.0460
_refine_ls_wR_factor_ref 0.0542
_reflns_Friedel_coverage 0.000
_reflns_number_gt 7332
_reflns_number_total 9388
_reflns_threshold_expression 'I > 2\s(I)'
_cod_data_source_file d5md00290g1.cif
_cod_data_source_block AuL3_b
_cod_database_code 7250566
_shelx_shelxl_version_number 2016/4
_shelx_space_group_comment
;
The symmetry employed for this shelxl refinement is uniquely defined
by the following loop, which should always be used as a source of
symmetry information in preference to the above space-group names.
They are only intended as comments.
;
_shelx_estimated_absorpt_t_max 0.690
_shelx_estimated_absorpt_t_min 0.604
_olex2_refinement_description
;
1.a Ternary CH refined with riding coordinates:
 C18(H18), C31(H31)
1.b Aromatic/amide H refined with riding coordinates:
 C7(H7), C14(H14), C2(H2), C16(H16), C9(H9), C20(H20), C39(H39), C37(H37),
 C22(H22), C29(H29), C23(H23), C35(H35), C10(H10), C8(H8), C4(H4), C26(H26),
 C28(H28), C40(H40), C36(H36), C42(H42), C27(H27), C21(H21), C24(H24), C30(H30),
  C5(H5), C41(H41), C43(H43), C34(H34), C33(H33)
1.c Idealised Me refined as rotating group:
 C47(H47A,H47B,H47C), C46(H46A,H46B,H46C), C45(H45A,H45B,H45C)
;
_olex2_submission_special_instructions 'No special instructions were received'

loop_
_space_group_symop_operation_xyz
'x, y, z'
'-x+1/2, -y, z+1/2'
'-x, y+1/2, -z+1/2'
'x+1/2, -y+1/2, -z'
'-x, -y, -z'
'x-1/2, y, -z-1/2'
'x, -y-1/2, z-1/2'
'-x-1/2, y-1/2, z'

loop_
_atom_site_label
_atom_site_type_symbol
_atom_site_fract_x
_atom_site_fract_y
_atom_site_fract_z
_atom_site_U_iso_or_equiv
_atom_site_adp_type
_atom_site_occupancy
_atom_site_site_symmetry_order
_atom_site_calc_flag
_atom_site_refinement_flags_posn
_atom_site_refinement_flags_adp
_atom_site_refinement_flags_occupancy
_atom_site_disorder_assembly
_atom_site_disorder_group
Au1 Au 0.21722(2) 0.29200(2) 0.34775(2) 0.01574(3) Uani 1 1 d . . . . .
Cl1 Cl 0.21627(4) 0.19060(4) 0.28890(4) 0.02596(16) Uani 1 1 d . . . . .
N1 N 0.27805(12) 0.38852(12) 0.44152(10) 0.0154(5) Uani 1 1 d . . . . .
N2 N 0.19748(12) 0.44918(13) 0.39363(11) 0.0168(5) Uani 1 1 d . . . . .
C7 C 0.06425(18) 0.57211(18) 0.32381(15) 0.0272(7) Uani 1 1 d . . . . .
H7 H 0.050521 0.621820 0.326059 0.033 Uiso 1 1 calc R U . . .
C25 C 0.24986(17) 0.36524(16) 0.60314(13) 0.0207(6) Uani 1 1 d . . . . .
C14 C 0.35821(15) 0.24254(16) 0.53653(13) 0.0193(6) Uani 1 1 d . . . . .
H14 H 0.348541 0.217608 0.573735 0.023 Uiso 1 1 calc R U . . .
C18 C 0.24160(16) 0.31045(16) 0.55138(13) 0.0190(6) Uani 1 1 d . . . . .
H18 H 0.207477 0.332314 0.521464 0.023 Uiso 1 1 calc R U . . .
C38 C 0.42226(16) 0.42996(16) 0.37381(14) 0.0210(6) Uani 1 1 d . . . . .
C2 C 0.27964(16) 0.45785(15) 0.46610(13) 0.0182(6) Uani 1 1 d . . . . .
H2 H 0.310042 0.474740 0.497796 0.022 Uiso 1 1 calc R U . . .
C13 C 0.31003(15) 0.29517(16) 0.51603(13) 0.0170(5) Uani 1 1 d . . . . .
C16 C 0.43149(15) 0.26099(16) 0.44884(13) 0.0188(6) Uani 1 1 d . . . . .
H16 H 0.472459 0.248727 0.425608 0.023 Uiso 1 1 calc R U . . .
C9 C 0.04784(17) 0.45338(18) 0.28180(14) 0.0254(7) Uani 1 1 d . . . . .
H9 H 0.022804 0.421506 0.255173 0.031 Uiso 1 1 calc R U . . .
C20 C 0.21918(16) 0.21030(17) 0.62990(14) 0.0241(6) Uani 1 1 d . . . . .
H20 H 0.241802 0.239112 0.660333 0.029 Uiso 1 1 calc R U . . .
C11 C 0.14040(15) 0.47339(15) 0.35541(13) 0.0176(6) Uani 1 1 d . . . . .
C1 C 0.22786(14) 0.38187(15) 0.39725(12) 0.0161(6) Uani 1 1 d . . . . .
C19 C 0.20957(15) 0.23791(16) 0.57157(14) 0.0200(6) Uani 1 1 d . . . . .
C15 C 0.41973(15) 0.22543(15) 0.50437(13) 0.0181(6) Uani 1 1 d . . . . .
C39 C 0.38845(18) 0.48597(19) 0.34225(17) 0.0342(8) Uani 1 1 d . . . . .
H39 H 0.350911 0.474769 0.314727 0.041 Uiso 1 1 calc R U . . .
C32 C 0.44258(15) 0.30850(16) 0.31991(13) 0.0183(6) Uani 1 1 d . . . . .
C17 C 0.38531(15) 0.31385(15) 0.42618(13) 0.0170(6) Uani 1 1 d . . . . .
C37 C 0.51651(16) 0.30337(16) 0.32443(14) 0.0214(6) Uani 1 1 d . . . . .
H37 H 0.540586 0.328490 0.356308 0.026 Uiso 1 1 calc R U . . .
C22 C 0.16111(18) 0.09880(17) 0.60044(17) 0.0305(8) Uani 1 1 d . . . . .
H22 H 0.145542 0.050936 0.610060 0.037 Uiso 1 1 calc R U . . .
C6 C 0.12151(16) 0.54753(17) 0.35967(13) 0.0220(6) Uani 1 1 d . . . . .
C29 C 0.3186(2) 0.42867(19) 0.67997(16) 0.0328(8) Uani 1 1 d . . . . .
H29 H 0.363302 0.438451 0.698426 0.039 Uiso 1 1 calc R U . . .
C23 C 0.14919(17) 0.12726(18) 0.54262(16) 0.0289(7) Uani 1 1 d . . . . .
H23 H 0.124401 0.099416 0.512810 0.035 Uiso 1 1 calc R U . . .
C35 C 0.52101(18) 0.22661(17) 0.23586(15) 0.0270(7) Uani 1 1 d . . . . .
H35 H 0.547620 0.198992 0.207090 0.032 Uiso 1 1 calc R U . . .
C3 C 0.22935(15) 0.49714(15) 0.43617(13) 0.0189(6) Uani 1 1 d . . . . .
C10 C 0.10399(16) 0.42684(17) 0.31632(13) 0.0213(6) Uani 1 1 d . . . . .
H10 H 0.117470 0.377118 0.313255 0.026 Uiso 1 1 calc R U . . .
C8 C 0.02776(17) 0.52601(19) 0.28566(15) 0.0281(7) Uani 1 1 d . . . . .
H8 H -0.010994 0.543644 0.262045 0.034 Uiso 1 1 calc R U . . .
C4 C 0.20936(17) 0.57208(16) 0.43815(15) 0.0255(7) Uani 1 1 d . . . . .
H4 H 0.231748 0.604453 0.466077 0.031 Uiso 1 1 calc R U . . .
C26 C 0.18955(19) 0.40021(18) 0.62578(16) 0.0308(8) Uani 1 1 d . . . . .
H26 H 0.144692 0.390785 0.607469 0.037 Uiso 1 1 calc R U . . .
C28 C 0.2585(2) 0.46194(18) 0.70209(15) 0.0346(8) Uani 1 1 d . . . . .
H28 H 0.261362 0.493998 0.736149 0.042 Uiso 1 1 calc R U . . .
C40 C 0.4088(2) 0.5578(2) 0.3504(2) 0.0451(11) Uani 1 1 d . . . . .
H40 H 0.384604 0.595492 0.329129 0.054 Uiso 1 1 calc R U . . .
C36 C 0.55508(17) 0.26209(17) 0.28301(14) 0.0249(7) Uani 1 1 d . . . . .
H36 H 0.605191 0.258260 0.287161 0.030 Uiso 1 1 calc R U . . .
C42 C 0.4984(2) 0.51964(19) 0.42087(17) 0.0369(9) Uani 1 1 d . . . . .
H42 H 0.536857 0.531094 0.447364 0.044 Uiso 1 1 calc R U . . .
C27 C 0.1938(2) 0.44842(19) 0.67446(17) 0.0359(8) Uani 1 1 d . . . . .
H27 H 0.152181 0.472205 0.688832 0.043 Uiso 1 1 calc R U . . .
C21 C 0.19574(17) 0.14019(18) 0.64422(16) 0.0297(7) Uani 1 1 d . . . . .
H21 H 0.203573 0.120887 0.684028 0.036 Uiso 1 1 calc R U . . .
C24 C 0.17347(16) 0.19642(16) 0.52831(14) 0.0227(6) Uani 1 1 d . . . . .
H24 H 0.165381 0.215703 0.488540 0.027 Uiso 1 1 calc R U . . .
C30 C 0.31449(18) 0.38070(18) 0.63065(15) 0.0268(7) Uani 1 1 d . . . . .
H30 H 0.356542 0.358294 0.615685 0.032 Uiso 1 1 calc R U . . .
C5 C 0.15888(18) 0.59611(17) 0.40033(15) 0.0272(7) Uani 1 1 d . . . . .
H5 H 0.147269 0.646454 0.400177 0.033 Uiso 1 1 calc R U . . .
C41 C 0.4639(2) 0.57466(19) 0.38921(19) 0.0442(11) Uani 1 1 d . . . . .
H41 H 0.478215 0.623882 0.394327 0.053 Uiso 1 1 calc R U . . .
C43 C 0.47681(18) 0.44757(17) 0.41387(15) 0.0268(7) Uani 1 1 d . . . . .
H43 H 0.499604 0.410229 0.436695 0.032 Uiso 1 1 calc R U . . .
C12 C 0.32531(15) 0.33078(15) 0.46136(13) 0.0161(6) Uani 1 1 d . . . . .
C31 C 0.39730(16) 0.35210(16) 0.36480(13) 0.0198(6) Uani 1 1 d . . . . .
H31 H 0.349302 0.355865 0.345412 0.024 Uiso 1 1 calc R U . . .
C34 C 0.44810(19) 0.2313(2) 0.23050(15) 0.0334(8) Uani 1 1 d . . . . .
H34 H 0.424585 0.206894 0.197913 0.040 Uiso 1 1 calc R U . . .
C33 C 0.40890(18) 0.27150(18) 0.27253(14) 0.0276(7) Uani 1 1 d . . . . .
H33 H 0.358654 0.273730 0.268860 0.033 Uiso 1 1 calc R U . . .
C44 C 0.47388(16) 0.17072(16) 0.53044(14) 0.0214(6) Uani 1 1 d . . . . .
C47 C 0.4381(2) 0.1102(2) 0.5668(2) 0.0473(11) Uani 1 1 d . . . . .
H47A H 0.414027 0.131155 0.602530 0.071 Uiso 1 1 calc R U . . .
H47B H 0.473983 0.075175 0.580519 0.071 Uiso 1 1 calc R U . . .
H47C H 0.403203 0.085435 0.540824 0.071 Uiso 1 1 calc R U . . .
C46 C 0.5234(2) 0.2131(2) 0.57283(18) 0.0389(9) Uani 1 1 d . . . . .
H46A H 0.545040 0.253470 0.550153 0.058 Uiso 1 1 calc R U . . .
H46B H 0.560725 0.180648 0.588078 0.058 Uiso 1 1 calc R U . . .
H46C H 0.496148 0.232446 0.607462 0.058 Uiso 1 1 calc R U . . .
C45 C 0.5199(2) 0.1369(2) 0.48004(17) 0.0453(11) Uani 1 1 d . . . . .
H45A H 0.489642 0.109142 0.451895 0.068 Uiso 1 1 calc R U . . .
H45B H 0.555044 0.104271 0.498561 0.068 Uiso 1 1 calc R U . . .
H45C H 0.544325 0.175551 0.457415 0.068 Uiso 1 1 calc R U . . .

loop_
_atom_site_aniso_label
_atom_site_aniso_U_11
_atom_site_aniso_U_22
_atom_site_aniso_U_33
_atom_site_aniso_U_23
_atom_site_aniso_U_13
_atom_site_aniso_U_12
Au1 0.01343(5) 0.01586(5) 0.01792(5) -0.00128(4) -0.00113(4) -0.00035(4)
Cl1 0.0265(4) 0.0212(3) 0.0301(4) -0.0088(3) -0.0045(3) 0.0013(3)
N1 0.0134(11) 0.0166(11) 0.0163(11) 0.0017(9) -0.0005(10) -0.0004(9)
N2 0.0130(11) 0.0187(12) 0.0187(12) -0.0017(10) 0.0005(9) 0.0015(9)
C7 0.0279(17) 0.0278(16) 0.0258(16) 0.0015(13) -0.0026(14) 0.0120(14)
C25 0.0221(15) 0.0223(15) 0.0177(14) 0.0036(12) 0.0018(12) 0.0020(12)
C14 0.0179(14) 0.0227(14) 0.0173(14) 0.0034(12) -0.0002(12) 0.0027(12)
C18 0.0168(13) 0.0240(15) 0.0161(14) 0.0028(11) 0.0002(11) 0.0041(11)
C38 0.0206(15) 0.0216(14) 0.0208(15) 0.0056(12) 0.0091(12) 0.0058(12)
C2 0.0188(13) 0.0188(13) 0.0169(13) -0.0042(11) 0.0009(12) -0.0004(12)
C13 0.0139(13) 0.0213(13) 0.0159(13) -0.0007(12) -0.0003(11) 0.0001(12)
C16 0.0125(13) 0.0214(14) 0.0224(15) 0.0004(12) 0.0010(12) -0.0003(11)
C9 0.0218(16) 0.0321(17) 0.0223(16) -0.0001(13) -0.0053(13) -0.0005(13)
C20 0.0192(14) 0.0285(15) 0.0247(14) 0.0022(13) 0.0041(13) 0.0022(14)
C11 0.0133(13) 0.0227(14) 0.0169(14) 0.0024(11) 0.0012(11) 0.0025(11)
C1 0.0148(14) 0.0183(13) 0.0152(13) 0.0022(11) 0.0031(11) -0.0023(11)
C19 0.0160(14) 0.0219(14) 0.0222(14) 0.0004(12) 0.0038(12) 0.0027(12)
C15 0.0148(13) 0.0186(14) 0.0208(14) 0.0010(11) -0.0043(11) 0.0009(11)
C39 0.0264(17) 0.0359(18) 0.041(2) 0.0171(16) 0.0115(16) 0.0113(15)
C32 0.0158(14) 0.0232(15) 0.0158(13) 0.0046(11) 0.0021(11) -0.0019(11)
C17 0.0151(13) 0.0189(13) 0.0170(14) 0.0000(11) -0.0022(11) -0.0008(11)
C37 0.0199(15) 0.0257(16) 0.0185(14) -0.0033(12) 0.0003(12) -0.0019(12)
C22 0.0237(17) 0.0203(15) 0.047(2) 0.0023(15) 0.0108(16) 0.0015(13)
C6 0.0215(15) 0.0251(15) 0.0194(15) 0.0006(12) 0.0013(12) 0.0042(12)
C29 0.039(2) 0.0307(18) 0.0285(18) 0.0011(15) -0.0120(16) -0.0028(16)
C23 0.0209(16) 0.0286(16) 0.0373(18) -0.0061(15) 0.0037(15) -0.0004(14)
C35 0.0321(18) 0.0257(16) 0.0231(16) -0.0045(13) 0.0051(14) -0.0015(13)
C3 0.0201(15) 0.0193(13) 0.0173(14) -0.0019(11) -0.0009(12) -0.0014(11)
C10 0.0193(15) 0.0241(15) 0.0205(15) 0.0014(12) -0.0013(12) 0.0012(12)
C8 0.0225(16) 0.0391(19) 0.0228(16) 0.0052(14) -0.0037(13) 0.0090(14)
C4 0.0280(17) 0.0199(14) 0.0287(16) -0.0063(13) -0.0024(14) 0.0021(13)
C26 0.0263(17) 0.0326(18) 0.0336(18) -0.0057(15) 0.0054(15) -0.0012(14)
C28 0.054(2) 0.0259(17) 0.0235(16) -0.0003(14) 0.0054(17) -0.0082(16)
C40 0.047(2) 0.0295(18) 0.059(3) 0.0212(19) 0.026(2) 0.0177(17)
C36 0.0227(16) 0.0294(16) 0.0225(16) -0.0007(13) 0.0047(13) 0.0015(13)
C42 0.050(2) 0.0266(17) 0.0345(19) -0.0063(15) 0.0123(17) -0.0075(16)
C27 0.040(2) 0.0314(18) 0.0360(19) -0.0055(16) 0.0134(17) 0.0000(16)
C21 0.0250(16) 0.0307(17) 0.0335(19) 0.0112(15) 0.0052(14) 0.0028(13)
C24 0.0169(14) 0.0286(16) 0.0228(15) -0.0013(13) 0.0041(12) 0.0031(12)
C30 0.0266(17) 0.0276(16) 0.0263(16) 0.0048(13) -0.0039(14) 0.0031(14)
C5 0.0286(17) 0.0206(15) 0.0323(18) -0.0043(13) -0.0025(15) 0.0065(13)
C41 0.068(3) 0.0179(16) 0.047(2) 0.0012(16) 0.028(2) 0.0017(18)
C43 0.0336(18) 0.0198(15) 0.0268(17) 0.0016(13) 0.0047(14) 0.0030(13)
C12 0.0152(13) 0.0164(13) 0.0167(13) -0.0016(11) -0.0023(11) -0.0002(11)
C31 0.0138(14) 0.0269(15) 0.0187(14) 0.0040(12) -0.0001(11) 0.0015(12)
C34 0.037(2) 0.041(2) 0.0227(16) -0.0093(15) -0.0008(15) -0.0117(16)
C33 0.0219(16) 0.0386(18) 0.0225(16) -0.0004(14) -0.0003(13) -0.0089(14)
C44 0.0189(15) 0.0228(15) 0.0224(15) 0.0036(12) -0.0002(12) 0.0054(12)
C47 0.030(2) 0.037(2) 0.076(3) 0.030(2) 0.001(2) 0.0069(16)
C46 0.0330(19) 0.036(2) 0.048(2) 0.0016(17) -0.0173(17) 0.0060(16)
C45 0.053(3) 0.053(2) 0.0297(19) -0.0006(17) -0.0027(18) 0.034(2)

loop_
_atom_type_symbol
_atom_type_description
_atom_type_scat_dispersion_real
_atom_type_scat_dispersion_imag
_atom_type_scat_source
C C 0.0033 0.0016 'International Tables Vol C Tables 4.2.6.8 and 6.1.1.4'
H H 0.0000 0.0000 'International Tables Vol C Tables 4.2.6.8 and 6.1.1.4'
Au Au -2.0133 8.8022 'International Tables Vol C Tables 4.2.6.8 and 6.1.1.4'
Cl Cl 0.1484 0.1585 'International Tables Vol C Tables 4.2.6.8 and 6.1.1.4'
N N 0.0061 0.0033 'International Tables Vol C Tables 4.2.6.8 and 6.1.1.4'

loop_
_geom_angle_atom_site_label_1
_geom_angle_atom_site_label_2
_geom_angle_atom_site_label_3
_geom_angle
_geom_angle_site_symmetry_1
_geom_angle_site_symmetry_3
_geom_angle_publ_flag
C1 Au1 Cl1 174.48(8) . . ?
C2 N1 C12 123.0(2) . . ?
C1 N1 C2 112.0(2) . . ?
C1 N1 C12 125.0(2) . . ?
C1 N2 C11 129.0(2) . . ?
C1 N2 C3 110.4(2) . . ?
C3 N2 C11 120.5(2) . . ?
C6 C7 H7 119.2 . . ?
C8 C7 H7 119.2 . . ?
C8 C7 C6 121.6(3) . . ?
C26 C25 C18 119.0(3) . . ?
C30 C25 C18 123.2(3) . . ?
C30 C25 C26 117.8(3) . . ?
C13 C14 H14 118.8 . . ?
C15 C14 H14 118.8 . . ?
C15 C14 C13 122.3(3) . . ?
C25 C18 H18 106.6 . . ?
C25 C18 C13 114.2(2) . . ?
C25 C18 C19 113.8(2) . . ?
C13 C18 H18 106.6 . . ?
C19 C18 H18 106.6 . . ?
C19 C18 C13 108.6(2) . . ?
C39 C38 C31 119.4(3) . . ?
C43 C38 C39 118.6(3) . . ?
C43 C38 C31 122.0(3) . . ?
N1 C2 H2 126.6 . . ?
C3 C2 N1 106.7(2) . . ?
C3 C2 H2 126.6 . . ?
C14 C13 C18 120.8(3) . . ?
C12 C13 C14 117.7(3) . . ?
C12 C13 C18 121.4(3) . . ?
C15 C16 H16 118.8 . . ?
C17 C16 H16 118.8 . . ?
C17 C16 C15 122.4(3) . . ?
C10 C9 H9 119.6 . . ?
C10 C9 C8 120.8(3) . . ?
C8 C9 H9 119.6 . . ?
C19 C20 H20 119.9 . . ?
C19 C20 C21 120.2(3) . . ?
C21 C20 H20 119.9 . . ?
C6 C11 N2 116.8(3) . . ?
C10 C11 N2 122.5(3) . . ?
C10 C11 C6 120.7(3) . . ?
N1 C1 Au1 122.2(2) . . ?
N1 C1 N2 104.6(2) . . ?
N2 C1 Au1 132.9(2) . . ?
C20 C19 C18 122.3(3) . . ?
C20 C19 C24 119.2(3) . . ?
C24 C19 C18 118.3(3) . . ?
C14 C15 C16 117.7(3) . . ?
C14 C15 C44 120.8(3) . . ?
C16 C15 C44 121.4(3) . . ?
C38 C39 H39 119.5 . . ?
C40 C39 C38 120.9(4) . . ?
C40 C39 H39 119.5 . . ?
C37 C32 C31 123.1(3) . . ?
C33 C32 C37 118.2(3) . . ?
C33 C32 C31 118.7(3) . . ?
C16 C17 C12 117.6(3) . . ?
C16 C17 C31 122.6(3) . . ?
C12 C17 C31 119.8(3) . . ?
C32 C37 H37 119.6 . . ?
C36 C37 C32 120.8(3) . . ?
C36 C37 H37 119.6 . . ?
C23 C22 H22 120.0 . . ?
C21 C22 H22 120.0 . . ?
C21 C22 C23 119.9(3) . . ?
C7 C6 C11 117.8(3) . . ?
C7 C6 C5 121.2(3) . . ?
C11 C6 C5 121.0(3) . . ?
C28 C29 H29 119.8 . . ?
C28 C29 C30 120.5(3) . . ?
C30 C29 H29 119.8 . . ?
C22 C23 H23 120.1 . . ?
C22 C23 C24 119.9(3) . . ?
C24 C23 H23 120.1 . . ?
C36 C35 H35 120.1 . . ?
C36 C35 C34 119.8(3) . . ?
C34 C35 H35 120.1 . . ?
N2 C3 C4 120.6(3) . . ?
C2 C3 N2 106.3(2) . . ?
C2 C3 C4 133.0(3) . . ?
C9 C10 C11 119.6(3) . . ?
C9 C10 H10 120.2 . . ?
C11 C10 H10 120.2 . . ?
C7 C8 C9 119.6(3) . . ?
C7 C8 H8 120.2 . . ?
C9 C8 H8 120.2 . . ?
C3 C4 H4 120.4 . . ?
C5 C4 C3 119.2(3) . . ?
C5 C4 H4 120.4 . . ?
C25 C26 H26 119.4 . . ?
C27 C26 C25 121.3(3) . . ?
C27 C26 H26 119.4 . . ?
C29 C28 H28 120.2 . . ?
C29 C28 C27 119.5(3) . . ?
C27 C28 H28 120.2 . . ?
C39 C40 H40 119.9 . . ?
C41 C40 C39 120.2(3) . . ?
C41 C40 H40 119.9 . . ?
C37 C36 H36 119.9 . . ?
C35 C36 C37 120.2(3) . . ?
C35 C36 H36 119.9 . . ?
C41 C42 H42 120.0 . . ?
C41 C42 C43 120.1(4) . . ?
C43 C42 H42 120.0 . . ?
C26 C27 H27 120.0 . . ?
C28 C27 C26 120.0(3) . . ?
C28 C27 H27 120.0 . . ?
C20 C21 H21 120.0 . . ?
C22 C21 C20 120.0(3) . . ?
C22 C21 H21 120.0 . . ?
C19 C24 H24 119.7 . . ?
C23 C24 C19 120.7(3) . . ?
C23 C24 H24 119.7 . . ?
C25 C30 C29 120.9(3) . . ?
C25 C30 H30 119.6 . . ?
C29 C30 H30 119.6 . . ?
C6 C5 H5 119.2 . . ?
C4 C5 C6 121.6(3) . . ?
C4 C5 H5 119.2 . . ?
C40 C41 C42 119.8(3) . . ?
C40 C41 H41 120.1 . . ?
C42 C41 H41 120.1 . . ?
C38 C43 C42 120.4(3) . . ?
C38 C43 H43 119.8 . . ?
C42 C43 H43 119.8 . . ?
C13 C12 N1 118.2(2) . . ?
C13 C12 C17 122.2(3) . . ?
C17 C12 N1 119.5(2) . . ?
C38 C31 C32 113.9(2) . . ?
C38 C31 C17 111.4(2) . . ?
C38 C31 H31 105.6 . . ?
C32 C31 C17 113.8(2) . . ?
C32 C31 H31 105.6 . . ?
C17 C31 H31 105.6 . . ?
C35 C34 H34 119.8 . . ?
C35 C34 C33 120.3(3) . . ?
C33 C34 H34 119.8 . . ?
C32 C33 H33 119.7 . . ?
C34 C33 C32 120.6(3) . . ?
C34 C33 H33 119.7 . . ?
C47 C44 C15 112.1(3) . . ?
C47 C44 C46 109.0(3) . . ?
C47 C44 C45 109.2(3) . . ?
C46 C44 C15 107.2(3) . . ?
C46 C44 C45 107.3(3) . . ?
C45 C44 C15 111.9(3) . . ?
C44 C47 H47A 109.5 . . ?
C44 C47 H47B 109.5 . . ?
C44 C47 H47C 109.5 . . ?
H47A C47 H47B 109.5 . . ?
H47A C47 H47C 109.5 . . ?
H47B C47 H47C 109.5 . . ?
C44 C46 H46A 109.5 . . ?
C44 C46 H46B 109.5 . . ?
C44 C46 H46C 109.5 . . ?
H46A C46 H46B 109.5 . . ?
H46A C46 H46C 109.5 . . ?
H46B C46 H46C 109.5 . . ?
C44 C45 H45A 109.5 . . ?
C44 C45 H45B 109.5 . . ?
C44 C45 H45C 109.5 . . ?
H45A C45 H45B 109.5 . . ?
H45A C45 H45C 109.5 . . ?
H45B C45 H45C 109.5 . . ?

loop_
_geom_bond_atom_site_label_1
_geom_bond_atom_site_label_2
_geom_bond_distance
_geom_bond_site_symmetry_2
_geom_bond_publ_flag
Au1 Cl1 2.2625(7) . ?
Au1 C1 1.983(3) . ?
N1 C2 1.382(3) . ?
N1 C1 1.357(3) . ?
N1 C12 1.450(3) . ?
N2 C11 1.431(3) . ?
N2 C1 1.364(4) . ?
N2 C3 1.414(4) . ?
C7 H7 0.9500 . ?
C7 C6 1.406(4) . ?
C7 C8 1.372(5) . ?
C25 C18 1.521(4) . ?
C25 C26 1.395(4) . ?
C25 C30 1.386(4) . ?
C14 H14 0.9500 . ?
C14 C13 1.399(4) . ?
C14 C15 1.390(4) . ?
C18 H18 1.0000 . ?
C18 C13 1.527(4) . ?
C18 C19 1.527(4) . ?
C38 C39 1.392(4) . ?
C38 C43 1.387(5) . ?
C38 C31 1.518(4) . ?
C2 H2 0.9500 . ?
C2 C3 1.358(4) . ?
C13 C12 1.391(4) . ?
C16 H16 0.9500 . ?
C16 C15 1.395(4) . ?
C16 C17 1.394(4) . ?
C9 H9 0.9500 . ?
C9 C10 1.387(4) . ?
C9 C8 1.389(4) . ?
C20 H20 0.9500 . ?
C20 C19 1.383(4) . ?
C20 C21 1.397(4) . ?
C11 C6 1.410(4) . ?
C11 C10 1.389(4) . ?
C19 C24 1.391(4) . ?
C15 C44 1.540(4) . ?
C39 H39 0.9500 . ?
C39 C40 1.385(5) . ?
C32 C37 1.398(4) . ?
C32 C31 1.526(4) . ?
C32 C33 1.390(4) . ?
C17 C12 1.401(4) . ?
C17 C31 1.530(4) . ?
C37 H37 0.9500 . ?
C37 C36 1.385(4) . ?
C22 H22 0.9500 . ?
C22 C23 1.385(5) . ?
C22 C21 1.384(5) . ?
C6 C5 1.442(4) . ?
C29 H29 0.9500 . ?
C29 C28 1.374(5) . ?
C29 C30 1.393(5) . ?
C23 H23 0.9500 . ?
C23 C24 1.386(4) . ?
C35 H35 0.9500 . ?
C35 C36 1.377(4) . ?
C35 C34 1.380(5) . ?
C3 C4 1.427(4) . ?
C10 H10 0.9500 . ?
C8 H8 0.9500 . ?
C4 H4 0.9500 . ?
C4 C5 1.334(4) . ?
C26 H26 0.9500 . ?
C26 C27 1.385(5) . ?
C28 H28 0.9500 . ?
C28 C27 1.381(5) . ?
C40 H40 0.9500 . ?
C40 C41 1.374(6) . ?
C36 H36 0.9500 . ?
C42 H42 0.9500 . ?
C42 C41 1.386(5) . ?
C42 C43 1.393(4) . ?
C27 H27 0.9500 . ?
C21 H21 0.9500 . ?
C24 H24 0.9500 . ?
C30 H30 0.9500 . ?
C5 H5 0.9500 . ?
C41 H41 0.9500 . ?
C43 H43 0.9500 . ?
C31 H31 1.0000 . ?
C34 H34 0.9500 . ?
C34 C33 1.390(5) . ?
C33 H33 0.9500 . ?
C44 C47 1.523(4) . ?
C44 C46 1.527(5) . ?
C44 C45 1.532(4) . ?
C47 H47A 0.9800 . ?
C47 H47B 0.9800 . ?
C47 H47C 0.9800 . ?
C46 H46A 0.9800 . ?
C46 H46B 0.9800 . ?
C46 H46C 0.9800 . ?
C45 H45A 0.9800 . ?
C45 H45B 0.9800 . ?
C45 H45C 0.9800 . ?

loop_
_geom_torsion_atom_site_label_1
_geom_torsion_atom_site_label_2
_geom_torsion_atom_site_label_3
_geom_torsion_atom_site_label_4
_geom_torsion
_geom_torsion_site_symmetry_1
_geom_torsion_site_symmetry_2
_geom_torsion_site_symmetry_3
_geom_torsion_site_symmetry_4
_geom_torsion_publ_flag
N1 C2 C3 N2 0.5(3) . . . . ?
N1 C2 C3 C4 -175.1(3) . . . . ?
N2 C11 C6 C7 -178.2(3) . . . . ?
N2 C11 C6 C5 0.6(4) . . . . ?
N2 C11 C10 C9 178.2(3) . . . . ?
N2 C3 C4 C5 1.6(5) . . . . ?
C7 C6 C5 C4 174.4(3) . . . . ?
C25 C18 C13 C14 85.8(3) . . . . ?
C25 C18 C13 C12 -96.7(3) . . . . ?
C25 C18 C19 C20 -30.0(4) . . . . ?
C25 C18 C19 C24 154.3(3) . . . . ?
C25 C26 C27 C28 -0.9(5) . . . . ?
C14 C13 C12 N1 -176.3(2) . . . . ?
C14 C13 C12 C17 2.1(4) . . . . ?
C14 C15 C44 C47 34.0(4) . . . . ?
C14 C15 C44 C46 -85.5(3) . . . . ?
C14 C15 C44 C45 157.1(3) . . . . ?
C18 C25 C26 C27 177.4(3) . . . . ?
C18 C25 C30 C29 -176.7(3) . . . . ?
C18 C13 C12 N1 6.1(4) . . . . ?
C18 C13 C12 C17 -175.5(3) . . . . ?
C18 C19 C24 C23 173.9(3) . . . . ?
C38 C39 C40 C41 1.2(6) . . . . ?
C2 N1 C1 Au1 174.62(19) . . . . ?
C2 N1 C1 N2 0.5(3) . . . . ?
C2 N1 C12 C13 78.0(3) . . . . ?
C2 N1 C12 C17 -100.4(3) . . . . ?
C2 C3 C4 C5 176.7(3) . . . . ?
C13 C14 C15 C16 -2.2(4) . . . . ?
C13 C14 C15 C44 176.1(3) . . . . ?
C13 C18 C19 C20 98.4(3) . . . . ?
C13 C18 C19 C24 -77.3(3) . . . . ?
C16 C15 C44 C47 -147.8(3) . . . . ?
C16 C15 C44 C46 92.6(3) . . . . ?
C16 C15 C44 C45 -24.8(4) . . . . ?
C16 C17 C12 N1 176.3(2) . . . . ?
C16 C17 C12 C13 -2.1(4) . . . . ?
C16 C17 C31 C38 -106.3(3) . . . . ?
C16 C17 C31 C32 24.1(4) . . . . ?
C20 C19 C24 C23 -2.0(4) . . . . ?
C11 N2 C1 Au1 8.2(4) . . . . ?
C11 N2 C1 N1 -178.6(3) . . . . ?
C11 N2 C3 C2 178.4(2) . . . . ?
C11 N2 C3 C4 -5.4(4) . . . . ?
C11 C6 C5 C4 -4.4(5) . . . . ?
C1 N1 C2 C3 -0.6(3) . . . . ?
C1 N1 C12 C13 -102.3(3) . . . . ?
C1 N1 C12 C17 79.3(3) . . . . ?
C1 N2 C11 C6 -177.6(3) . . . . ?
C1 N2 C11 C10 3.3(5) . . . . ?
C1 N2 C3 C2 -0.2(3) . . . . ?
C1 N2 C3 C4 176.0(3) . . . . ?
C19 C18 C13 C14 -42.3(4) . . . . ?
C19 C18 C13 C12 135.1(3) . . . . ?
C19 C20 C21 C22 -1.7(5) . . . . ?
C15 C14 C13 C18 177.7(3) . . . . ?
C15 C14 C13 C12 0.1(4) . . . . ?
C15 C16 C17 C12 -0.1(4) . . . . ?
C15 C16 C17 C31 -179.0(3) . . . . ?
C39 C38 C43 C42 -1.8(5) . . . . ?
C39 C38 C31 C32 99.1(3) . . . . ?
C39 C38 C31 C17 -130.5(3) . . . . ?
C39 C40 C41 C42 -0.9(6) . . . . ?
C32 C37 C36 C35 1.3(5) . . . . ?
C17 C16 C15 C14 2.1(4) . . . . ?
C17 C16 C15 C44 -176.1(3) . . . . ?
C37 C32 C31 C38 51.7(4) . . . . ?
C37 C32 C31 C17 -77.4(4) . . . . ?
C37 C32 C33 C34 -0.8(5) . . . . ?
C22 C23 C24 C19 -0.3(5) . . . . ?
C6 C7 C8 C9 -0.5(5) . . . . ?
C6 C11 C10 C9 -0.9(4) . . . . ?
C29 C28 C27 C26 1.6(5) . . . . ?
C23 C22 C21 C20 -0.6(5) . . . . ?
C35 C34 C33 C32 1.0(5) . . . . ?
C3 N2 C11 C6 4.1(4) . . . . ?
C3 N2 C11 C10 -175.0(3) . . . . ?
C3 N2 C1 Au1 -173.4(2) . . . . ?
C3 N2 C1 N1 -0.1(3) . . . . ?
C3 C4 C5 C6 3.2(5) . . . . ?
C10 C9 C8 C7 0.4(5) . . . . ?
C10 C11 C6 C7 0.9(4) . . . . ?
C10 C11 C6 C5 179.7(3) . . . . ?
C8 C7 C6 C11 -0.2(5) . . . . ?
C8 C7 C6 C5 -179.1(3) . . . . ?
C8 C9 C10 C11 0.2(5) . . . . ?
C26 C25 C18 C13 160.3(3) . . . . ?
C26 C25 C18 C19 -74.3(4) . . . . ?
C26 C25 C30 C29 1.1(5) . . . . ?
C28 C29 C30 C25 -0.3(5) . . . . ?
C36 C35 C34 C33 -0.1(5) . . . . ?
C21 C20 C19 C18 -172.8(3) . . . . ?
C21 C20 C19 C24 2.9(5) . . . . ?
C21 C22 C23 C24 1.5(5) . . . . ?
C30 C25 C18 C13 -21.9(4) . . . . ?
C30 C25 C18 C19 103.5(3) . . . . ?
C30 C25 C26 C27 -0.5(5) . . . . ?
C30 C29 C28 C27 -1.0(5) . . . . ?
C41 C42 C43 C38 2.1(5) . . . . ?
C43 C38 C39 C40 0.2(5) . . . . ?
C43 C38 C31 C32 -82.5(4) . . . . ?
C43 C38 C31 C17 47.9(4) . . . . ?
C43 C42 C41 C40 -0.7(6) . . . . ?
C12 N1 C2 C3 179.1(2) . . . . ?
C12 N1 C1 Au1 -5.1(4) . . . . ?
C12 N1 C1 N2 -179.2(2) . . . . ?
C12 C17 C31 C38 74.8(3) . . . . ?
C12 C17 C31 C32 -154.8(3) . . . . ?
C31 C38 C39 C40 178.5(3) . . . . ?
C31 C38 C43 C42 179.9(3) . . . . ?
C31 C32 C37 C36 179.0(3) . . . . ?
C31 C32 C33 C34 179.8(3) . . . . ?
C31 C17 C12 N1 -4.8(4) . . . . ?
C31 C17 C12 C13 176.8(3) . . . . ?
C34 C35 C36 C37 -1.0(5) . . . . ?
C33 C32 C37 C36 -0.4(4) . . . . ?
C33 C32 C31 C38 -128.9(3) . . . . ?
C33 C32 C31 C17 101.9(3) . . . . ?
